data_7118351
loop_
_publ_author_name
'Zhang, Ya-Jun'
'Chen, Cheng'
'Tan, Bin'
'Cai, Li-Xuan'
'Yang, Xiao-Dong'
'Zhang, Jie'

_publ_section_title
;
 A dual-stimuli responsive small molecule organic material with tunable
 multi-state response showing turn-on luminescence and photocoloration.
;
_journal_issue 13
_journal_name_full 'Chemical communications (Cambridge, England)'
_journal_page_first 2835
_journal_page_last 2838
_journal_paper_doi 10.1039/c5cc09799a
_journal_volume 52
_journal_year 2016
_chemical_formula_sum 'C46 H58 Br2 N4 O16'
_chemical_formula_weight 1082.78
_chemical_name_systematic
; 
 ? 
;
_space_group_IT_number 15
_symmetry_cell_setting triclinic
_symmetry_space_group_name_Hall '-C 2yc'
_symmetry_space_group_name_H-M 'C 1 2/c 1'
_atom_sites_solution_hydrogens geom
_atom_sites_solution_primary direct
_atom_sites_solution_secondary difmap
_audit_creation_method SHELXL-97
_audit_update_record
;
2015-10-07 deposited with the CCDC.
2016-01-06 downloaded from the CCDC.
;
_cell_angle_alpha 90.00
_cell_angle_beta 110.040(18)
_cell_angle_gamma 90.00
_cell_formula_units_Z 4
_cell_length_a 27.25(5)
_cell_length_b 13.662(16)
_cell_length_c 17.30(2)
_cell_measurement_reflns_used 5927
_cell_measurement_temperature 173(2)
_cell_measurement_theta_max 27.6530
_cell_measurement_theta_min 2.3390
_cell_volume 6051(15)
_computing_cell_refinement 'CrystalClear (Rigaku Inc., 2007)'
_computing_data_collection 'CrystalClear (Rigaku Inc., 2007)'
_computing_data_reduction 'CrystalClear (Rigaku Inc., 2007)'
_computing_structure_refinement 'SHELXL-97 (Sheldrick, 1997)'
_computing_structure_solution 'SHELXS-97 (Sheldrick, 1990)'
_diffrn_ambient_temperature 173(2)
_diffrn_measured_fraction_theta_full 0.985
_diffrn_measured_fraction_theta_max 0.985
_diffrn_measurement_device_type 'Saturn724 (2x2 bin mode)'
_diffrn_measurement_method CCD_Profile_fitting
_diffrn_radiation_monochromator graphite
_diffrn_radiation_source 'fine-focus sealed tube'
_diffrn_radiation_type MoK\a
_diffrn_radiation_wavelength 0.71073
_diffrn_reflns_av_R_equivalents 0.1044
_diffrn_reflns_av_sigmaI/netI 0.0914
_diffrn_reflns_limit_h_max 35
_diffrn_reflns_limit_h_min -35
_diffrn_reflns_limit_k_max 17
_diffrn_reflns_limit_k_min -17
_diffrn_reflns_limit_l_max 22
_diffrn_reflns_limit_l_min -22
_diffrn_reflns_number 21961
_diffrn_reflns_theta_full 27.53
_diffrn_reflns_theta_max 27.53
_diffrn_reflns_theta_min 2.26
_exptl_absorpt_coefficient_mu 1.399
_exptl_absorpt_correction_T_max 1.0000
_exptl_absorpt_correction_T_min 0.5926
_exptl_absorpt_correction_type multi-scan
_exptl_crystal_colour colorless
_exptl_crystal_density_diffrn 1.189
_exptl_crystal_density_method 'not measured'
_exptl_crystal_description block
_exptl_crystal_F_000 2240
_exptl_crystal_size_max 0.2500
_exptl_crystal_size_mid 0.1500
_exptl_crystal_size_min 0.0500
_platon_squeeze_details ' ? '
_refine_diff_density_max 0.641
_refine_diff_density_min -0.456
_refine_diff_density_rms 0.082
_refine_ls_extinction_method none
_refine_ls_goodness_of_fit_ref 0.929
_refine_ls_hydrogen_treatment mixed
_refine_ls_matrix_type full
_refine_ls_number_parameters 309
_refine_ls_number_reflns 6872
_refine_ls_number_restraints 7
_refine_ls_restrained_S_all 0.941
_refine_ls_R_factor_all 0.2125
_refine_ls_R_factor_gt 0.1069
_refine_ls_shift/su_max 0.000
_refine_ls_shift/su_mean 0.000
_refine_ls_structure_factor_coef Fsqd
_refine_ls_weighting_details 'calc w=1/[\s^2^(Fo^2^)+(0.1985P)^2^+0.0000P] where P=(Fo^2^+2Fc^2^)/3'
_refine_ls_weighting_scheme calc
_refine_ls_wR_factor_gt 0.3012
_refine_ls_wR_factor_ref 0.3734
_reflns_number_gt 2455
_reflns_number_total 6872
_reflns_threshold_expression >2sigma(I)
_cod_data_source_file c5cc09799a2.cif
_cod_data_source_block 11
_cod_depositor_comments
;
The following automatic conversions were performed:

'_symmetry_cell_setting' value 'Triclinic' changed to 'triclinic'
according to
/usr/data/users/saulius/crontab/automatic-downloads/rss-feeds/RSC/lib/dictionaries/cif_core.dic
dictionary named 'cif_core.dic' version 2.4.2 from 2011-04-26.

'_exptl_absorpt_correction_type' value 'Multi-scan' changed to
'multi-scan' according to
/usr/data/users/saulius/crontab/automatic-downloads/rss-feeds/RSC/lib/dictionaries/cif_core.dic
dictionary named 'cif_core.dic' version 2.4.2 from 2011-04-26.

Automatic conversion script
Id: cif_fix_values 4268 2015-11-12 08:31:59Z antanas 

 Adding full bibliography for 7118350--7118352.cif.
;
_cod_original_sg_symbol_H-M 'C 2/C   '
_cod_database_code 7118351

loop_
_symmetry_equiv_pos_as_xyz
'x, y, z'
'-x, y, -z+1/2'
'x+1/2, y+1/2, z'
'-x+1/2, y+1/2, -z+1/2'
'-x, -y, -z'
'x, -y, z-1/2'
'-x+1/2, -y+1/2, -z'
'x+1/2, -y+1/2, z-1/2'

loop_
_atom_site_label
_atom_site_type_symbol
_atom_site_fract_x
_atom_site_fract_y
_atom_site_fract_z
_atom_site_U_iso_or_equiv
_atom_site_adp_type
_atom_site_occupancy
_atom_site_symmetry_multiplicity
_atom_site_calc_flag
_atom_site_refinement_flags
Br1 Br 0.30403(5) 0.34942(7) 0.18017(6) 0.1483(6) Uani 1 1 d .
O1 O 0.1702(2) 0.0533(4) 0.5189(3) 0.1149(15) Uani 1 1 d .
O2 O 0.1322(2) 0.1907(4) 0.5334(3) 0.1183(16) Uani 1 1 d .
O3 O 0.20007(17) 0.4917(3) 0.4372(2) 0.0912(12) Uani 1 1 d .
O4 O 0.2161(2) 0.4800(3) 0.3189(2) 0.1048(14) Uani 1 1 d .
N1 N 0.5789(3) -0.1386(12) 0.2882(4) 0.184(6) Uani 1 1 d .
N2 N 0.30827(16) 0.0870(3) 0.3401(2) 0.0644(11) Uani 1 1 d .
C1 C 0.1495(4) 0.0040(8) 0.5791(6) 0.166(4) Uani 1 1 d .
H1A H 0.1550 0.0466 0.6269 0.249 Uiso 1 1 calc R
H1B H 0.1680 -0.0580 0.5970 0.249 Uiso 1 1 calc R
H1C H 0.1121 -0.0088 0.5526 0.249 Uiso 1 1 calc R
C2 C 0.1574(2) 0.1456(5) 0.5034(4) 0.0825(16) Uani 1 1 d .
C3 C 0.18356(18) 0.1886(4) 0.4453(3) 0.0685(13) Uani 1 1 d .
C4 C 0.20476(19) 0.1309(4) 0.3994(3) 0.0684(13) Uani 1 1 d .
H4 H 0.2032 0.0617 0.4030 0.082 Uiso 1 1 calc R
C5 C 0.22894(18) 0.1739(4) 0.3468(3) 0.0662(13) Uani 1 1 d .
C6 C 0.22900(19) 0.2765(5) 0.3394(3) 0.0713(14) Uani 1 1 d .
H6 H 0.2438 0.3066 0.3030 0.086 Uiso 1 1 calc R
C7 C 0.20704(18) 0.3337(4) 0.3863(3) 0.0660(13) Uani 1 1 d .
C8 C 0.18407(18) 0.2907(4) 0.4381(3) 0.0645(13) Uani 1 1 d .
H8 H 0.1687 0.3304 0.4686 0.077 Uiso 1 1 calc R
C9 C 0.2078(2) 0.4429(4) 0.3747(3) 0.0740(14) Uani 1 1 d .
C10 C 0.2035(4) 0.5994(6) 0.4320(5) 0.136(3) Uani 1 1 d .
H10A H 0.2381 0.6175 0.4309 0.205 Uiso 1 1 calc R
H10B H 0.1982 0.6293 0.4800 0.205 Uiso 1 1 calc R
H10C H 0.1766 0.6227 0.3817 0.205 Uiso 1 1 calc R
C11 C 0.2514(2) 0.1105(4) 0.2951(3) 0.0716(14) Uani 1 1 d .
H11A H 0.2313 0.0488 0.2809 0.086 Uiso 1 1 calc R
H11B H 0.2480 0.1451 0.2432 0.086 Uiso 1 1 calc R
C12 C 0.3208(3) 0.0056(6) 0.3831(4) 0.105(2) Uani 1 1 d .
H12 H 0.2939 -0.0361 0.3876 0.126 Uiso 1 1 calc R
C13 C 0.3730(4) -0.0201(7) 0.4222(4) 0.127(3) Uani 1 1 d .
H13 H 0.3807 -0.0789 0.4534 0.152 Uiso 1 1 calc R
C14 C 0.4120(3) 0.0338(9) 0.4177(4) 0.117(3) Uani 1 1 d .
C15 C 0.3982(3) 0.1198(8) 0.3736(6) 0.126(3) Uani 1 1 d .
H15 H 0.4247 0.1627 0.3694 0.151 Uiso 1 1 calc R
C16 C 0.3456(3) 0.1440(5) 0.3351(5) 0.0942(19) Uani 1 1 d .
H16 H 0.3368 0.2031 0.3046 0.113 Uiso 1 1 calc R
C17 C 0.4632(3) -0.0133(13) 0.4577(5) 0.238(9) Uani 1 1 d D
H17 H 0.4571 -0.0847 0.4453 0.285 Uiso 1 1 calc R
C18 C 0.5081(4) 0.0069(14) 0.4472(5) 0.256(10) Uani 1 1 d D
H18 H 0.5051 0.0757 0.4262 0.307 Uiso 1 1 calc R
C19 C 0.5341(4) -0.0550(11) 0.3925(7) 0.137(3) Uani 1 1 d U
C20 C 0.5359(3) -0.1483(13) 0.3922(5) 0.159(5) Uani 1 1 d .
H20 H 0.5230 -0.1849 0.4279 0.191 Uiso 1 1 calc R
C21 C 0.5578(4) -0.1991(11) 0.3364(6) 0.168(5) Uani 1 1 d .
H21 H 0.5579 -0.2685 0.3327 0.201 Uiso 1 1 calc R
C22 C 0.5750(4) -0.0482(13) 0.2964(5) 0.176(6) Uani 1 1 d .
H22 H 0.5875 -0.0083 0.2621 0.211 Uiso 1 1 calc R
C23 C 0.5550(3) 0.0007(12) 0.3484(6) 0.179(5) Uani 1 1 d .
H23 H 0.5561 0.0701 0.3528 0.215 Uiso 1 1 calc R
O4W O 0.1852(4) 0.2465(6) 0.1071(5) 0.193(3) Uani 1 1 d .
O2W O 0.6075(3) -0.2679(8) 0.1773(4) 0.211(4) Uani 1 1 d .
O3W O 0.3710(8) 0.3075(14) 0.0568(10) 0.355(8) Uani 1 1 d .
O1W O 0.5871(7) -0.4606(17) 0.2374(14) 0.402(11) Uani 1 1 d .

loop_
_atom_site_aniso_label
_atom_site_aniso_U_11
_atom_site_aniso_U_22
_atom_site_aniso_U_33
_atom_site_aniso_U_23
_atom_site_aniso_U_13
_atom_site_aniso_U_12
Br1 0.2077(13) 0.1186(9) 0.1485(10) 0.0259(5) 0.0998(9) 0.0356(6)
O1 0.137(4) 0.102(4) 0.130(4) 0.027(3) 0.076(3) -0.002(3)
O2 0.146(4) 0.119(4) 0.131(4) 0.017(3) 0.102(3) 0.014(3)
O3 0.129(3) 0.079(3) 0.079(2) 0.012(2) 0.051(2) 0.014(2)
O4 0.162(4) 0.093(3) 0.081(2) 0.025(2) 0.071(3) 0.019(3)
N1 0.081(4) 0.378(17) 0.074(4) -0.033(7) 0.001(3) 0.114(7)
N2 0.065(3) 0.079(3) 0.054(2) -0.006(2) 0.026(2) 0.018(2)
C1 0.210(10) 0.144(8) 0.200(10) 0.049(7) 0.142(9) -0.005(7)
C2 0.072(3) 0.088(5) 0.086(4) 0.015(3) 0.026(3) 0.004(3)
C3 0.060(3) 0.088(4) 0.058(3) 0.010(3) 0.023(2) 0.007(3)
C4 0.070(3) 0.067(3) 0.070(3) 0.001(3) 0.025(3) 0.007(2)
C5 0.053(3) 0.090(4) 0.047(2) 0.003(3) 0.008(2) 0.007(3)
C6 0.066(3) 0.098(4) 0.049(2) 0.014(3) 0.017(2) 0.020(3)
C7 0.062(3) 0.084(4) 0.054(2) 0.006(2) 0.022(2) 0.015(3)
C8 0.075(3) 0.074(4) 0.054(2) 0.002(2) 0.035(2) 0.011(3)
C9 0.084(4) 0.071(4) 0.072(3) 0.013(3) 0.034(3) 0.024(3)
C10 0.216(9) 0.081(5) 0.144(7) 0.007(5) 0.103(7) -0.009(5)
C11 0.077(3) 0.083(4) 0.055(3) -0.009(3) 0.024(3) 0.007(3)
C12 0.118(5) 0.111(6) 0.102(4) 0.031(4) 0.057(4) 0.025(4)
C13 0.120(6) 0.165(8) 0.086(4) 0.045(5) 0.024(4) 0.085(6)
C14 0.098(5) 0.186(9) 0.074(4) -0.002(5) 0.040(4) 0.041(6)
C15 0.077(5) 0.156(8) 0.150(7) -0.041(7) 0.046(5) -0.008(5)
C16 0.088(4) 0.087(4) 0.116(5) 0.008(4) 0.046(4) 0.016(3)
C17 0.087(5) 0.52(3) 0.082(5) -0.026(9) 0.000(5) 0.138(10)
C18 0.119(7) 0.56(3) 0.079(5) -0.002(10) 0.027(5) 0.145(12)
C19 0.107(5) 0.194(8) 0.105(6) 0.005(6) 0.032(5) 0.030(6)
C20 0.088(5) 0.301(18) 0.080(5) 0.038(8) 0.019(4) 0.033(8)
C21 0.116(7) 0.273(14) 0.102(6) -0.015(8) 0.021(6) 0.073(8)
C22 0.112(6) 0.336(18) 0.085(5) 0.015(8) 0.041(5) 0.121(9)
C23 0.097(6) 0.302(16) 0.120(7) 0.032(9) 0.013(6) 0.049(8)
O4W 0.254(8) 0.165(6) 0.193(7) -0.007(5) 0.117(6) 0.000(6)
O2W 0.169(6) 0.337(13) 0.134(5) -0.063(6) 0.060(5) 0.034(7)
O3W 0.45(2) 0.376(19) 0.318(17) 0.029(14) 0.232(17) -0.040(17)
O1W 0.350(18) 0.45(3) 0.47(2) -0.19(2) 0.223(19) -0.108(19)

loop_
_atom_type_symbol
_atom_type_description
_atom_type_scat_dispersion_real
_atom_type_scat_dispersion_imag
_atom_type_scat_source
C C 0.0033 0.0016 'International Tables Vol C Tables 4.2.6.8 and 6.1.1.4'
H H 0.0000 0.0000 'International Tables Vol C Tables 4.2.6.8 and 6.1.1.4'
Br Br -0.2901 2.4595 'International Tables Vol C Tables 4.2.6.8 and 6.1.1.4'
N N 0.0061 0.0033 'International Tables Vol C Tables 4.2.6.8 and 6.1.1.4'
O O 0.0106 0.0060 'International Tables Vol C Tables 4.2.6.8 and 6.1.1.4'

loop_
_geom_angle_atom_site_label_1
_geom_angle_atom_site_label_2
_geom_angle_atom_site_label_3
_geom_angle
_geom_angle_site_symmetry_1
_geom_angle_site_symmetry_3
C2 O1 C1 115.9(6) . .
C9 O3 C10 114.4(5) . .
C22 N1 C21 116.0(9) . .
C16 N2 C12 119.0(5) . .
C16 N2 C11 121.5(5) . .
C12 N2 C11 119.5(5) . .
O1 C1 H1A 109.5 . .
O1 C1 H1B 109.5 . .
H1A C1 H1B 109.5 . .
O1 C1 H1C 109.5 . .
H1A C1 H1C 109.5 . .
H1B C1 H1C 109.5 . .
O2 C2 O1 124.9(6) . .
O2 C2 C3 124.3(6) . .
O1 C2 C3 110.6(6) . .
C4 C3 C8 119.9(5) . .
C4 C3 C2 122.6(6) . .
C8 C3 C2 117.5(5) . .
C3 C4 C5 120.7(5) . .
C3 C4 H4 119.6 . .
C5 C4 H4 119.6 . .
C6 C5 C4 119.0(5) . .
C6 C5 C11 120.1(5) . .
C4 C5 C11 120.8(5) . .
C7 C6 C5 119.3(5) . .
C7 C6 H6 120.3 . .
C5 C6 H6 120.3 . .
C8 C7 C6 120.9(5) . .
C8 C7 C9 122.4(5) . .
C6 C7 C9 116.6(5) . .
C7 C8 C3 120.0(4) . .
C7 C8 H8 120.0 . .
C3 C8 H8 120.0 . .
O4 C9 O3 124.9(5) . .
O4 C9 C7 123.3(5) . .
O3 C9 C7 111.7(5) . .
O3 C10 H10A 109.5 . .
O3 C10 H10B 109.5 . .
H10A C10 H10B 109.5 . .
O3 C10 H10C 109.5 . .
H10A C10 H10C 109.5 . .
H10B C10 H10C 109.5 . .
N2 C11 C5 111.6(4) . .
N2 C11 H11A 109.3 . .
C5 C11 H11A 109.3 . .
N2 C11 H11B 109.3 . .
C5 C11 H11B 109.3 . .
H11A C11 H11B 108.0 . .
N2 C12 C13 120.7(8) . .
N2 C12 H12 119.7 . .
C13 C12 H12 119.7 . .
C14 C13 C12 122.7(8) . .
C14 C13 H13 118.7 . .
C12 C13 H13 118.7 . .
C13 C14 C15 116.0(7) . .
C13 C14 C17 112.3(11) . .
C15 C14 C17 131.6(11) . .
C14 C15 C16 120.2(8) . .
C14 C15 H15 119.9 . .
C16 C15 H15 119.9 . .
N2 C16 C15 121.5(7) . .
N2 C16 H16 119.3 . .
C15 C16 H16 119.3 . .
C18 C17 C14 127.8(13) . .
C18 C17 C18 88.9(8) . 5_656
C14 C17 C18 121.4(8) . 5_656
C18 C17 H17 105.4 . .
C14 C17 H17 105.4 . .
C18 C17 H17 105.4 5_656 .
C17 C18 C17 91.1(8) . 5_656
C17 C18 C19 125.8(14) . .
C17 C18 C19 119.2(8) 5_656 .
C17 C18 C18 50.3(6) . 5_656
C17 C18 C18 40.8(5) 5_656 5_656
C19 C18 C18 139.3(15) . 5_656
C17 C18 H18 106.2 . .
C17 C18 H18 106.2 5_656 .
C19 C18 H18 106.2 . .
C18 C18 H18 113.4 5_656 .
C20 C19 C23 123.0(13) . .
C20 C19 C18 123.7(14) . .
C23 C19 C18 113.4(14) . .
C19 C20 C21 119.9(13) . .
C19 C20 H20 120.1 . .
C21 C20 H20 120.1 . .
N1 C21 C20 116.4(13) . .
N1 C21 H21 121.8 . .
C20 C21 H21 121.8 . .
N1 C22 C23 128.5(14) . .
N1 C22 H22 115.8 . .
C23 C22 H22 115.8 . .
C19 C23 C22 116.0(15) . .
C19 C23 H23 122.0 . .
C22 C23 H23 122.0 . .

loop_
_geom_bond_atom_site_label_1
_geom_bond_atom_site_label_2
_geom_bond_distance
_geom_bond_site_symmetry_2
O1 C2 1.311(7) .
O1 C1 1.502(9) .
O2 C2 1.169(8) .
O3 C9 1.346(7) .
O3 C10 1.479(9) .
O4 C9 1.179(6) .
N1 C22 1.251(18) .
N1 C21 1.428(17) .
N2 C16 1.308(8) .
N2 C12 1.317(8) .
N2 C11 1.511(7) .
C1 H1A 0.9800 .
C1 H1B 0.9800 .
C1 H1C 0.9800 .
C2 C3 1.535(8) .
C3 C4 1.379(7) .
C3 C8 1.400(8) .
C4 C5 1.421(7) .
C4 H4 0.9500 .
C5 C6 1.408(8) .
C5 C11 1.516(7) .
C6 C7 1.399(7) .
C6 H6 0.9500 .
C7 C8 1.388(7) .
C7 C9 1.506(8) .
C8 H8 0.9500 .
C10 H10A 0.9800 .
C10 H10B 0.9800 .
C10 H10C 0.9800 .
C11 H11A 0.9900 .
C11 H11B 0.9900 .
C12 C13 1.395(11) .
C12 H12 0.9500 .
C13 C14 1.318(13) .
C13 H13 0.9500 .
C14 C15 1.380(12) .
C14 C17 1.476(12) .
C15 C16 1.398(11) .
C15 H15 0.9500 .
C16 H16 0.9500 .
C17 C18 1.328(13) .
C17 C18 1.563(11) 5_656
C17 H17 1.0000 .
C18 C17 1.563(11) 5_656
C18 C19 1.604(15) .
C18 C18 2.032(18) 5_656
C18 H18 1.0000 .
C19 C20 1.276(14) .
C19 C23 1.336(15) .
C20 C21 1.471(15) .
C20 H20 0.9500 .
C21 H21 0.9500 .
C22 C23 1.375(15) .
C22 H22 0.9500 .
C23 H23 0.9500 .

loop_
_platon_squeeze_void_nr
_platon_squeeze_void_average_x
_platon_squeeze_void_average_y
_platon_squeeze_void_average_z
_platon_squeeze_void_volume
_platon_squeeze_void_count_electrons
1 0.000 0.000 0.007 578.1 60.9
2 0.500 0.500 0.278 578.1 60.9
